data_1550198
loop_
_publ_author_name
'Zang, Shuang-Quan'
'Xi, Xiao-Juan'
'Yang, Jin-Sen'
'Wang, Jia-Yin'
'Dong, Xi-Yan'

_publ_section_title
;
 New stable isomorphous Ag34 and Ag33Au nanoclusters with open shell
 electronic structure
;
_journal_name_full Nanoscale
_journal_paper_doi 10.1039/C8NR07714B
_journal_year 2018
_chemical_formula_moiety 'C162 H168 Ag34 F27 N6 O24 S20'
_chemical_formula_sum 'C162 H168 Ag34 F27 N6 O24 S20'
_chemical_formula_weight 7404.79
_space_group_crystal_system trigonal
_space_group_IT_number 167
_space_group_name_Hall '-R 3 2"c'
_space_group_name_H-M_alt 'R -3 c'
_symmetry_space_group_name_Hall '-R 3 2"c'
_symmetry_space_group_name_H-M 'R -3 c :H'
_atom_sites_solution_hydrogens mixed
_atom_sites_solution_primary dual
_audit_creation_date 2018-09-13
_audit_creation_method
;
Olex2 1.2
(compiled 2018.05.29 svn.r3508 for OlexSys, GUI svn.r5506)
;
_audit_update_record
;
2018-09-17 deposited with the CCDC.
2018-11-05 downloaded from the CCDC.
;
_cell_angle_alpha 90
_cell_angle_beta 90
_cell_angle_gamma 120
_cell_formula_units_Z 6
_cell_length_a 30.3700(4)
_cell_length_b 30.3700(4)
_cell_length_c 39.4849(6)
_cell_measurement_reflns_used 10467
_cell_measurement_temperature 150.00(10)
_cell_measurement_theta_max 72.6240
_cell_measurement_theta_min 2.8210
_cell_volume 31539.2(8)
_computing_cell_refinement 'CrysAlisPro 1.171.39.27b (Rigaku OD, 2015)'
_computing_data_collection 'CrysAlisPro 1.171.39.27b (Rigaku OD, 2015)'
_computing_data_reduction 'CrysAlisPro 1.171.39.27b (Rigaku OD, 2015)'
_computing_molecular_graphics 'Olex2 (Dolomanov et al., 2009)'
_computing_publication_material 'Olex2 (Dolomanov et al., 2009)'
_computing_structure_refinement 'ShelXL (Sheldrick, 2015)'
_computing_structure_solution 'ShelXT (Sheldrick, 2015)'
_diffrn_ambient_environment N~2~
_diffrn_ambient_temperature 150.00(10)
_diffrn_detector 'CCD plate'
_diffrn_measured_fraction_theta_full 0.997
_diffrn_measured_fraction_theta_max 0.983
_diffrn_measurement_details
;
List of Runs (angles in degrees, time in seconds):

  # Type    Start    End  Width  t~exp~   \w     \q     \k     \f   Frames
#--------------------------------------------------------------------------
  1  \w    -28.00  27.00   0.50    3.00    --    0.00  57.00 -90.00  110
  2  \w     86.00 185.00   0.50   10.00    --   97.60  33.00  67.00  198
  3  \w     13.00  45.00   0.50   10.00    --   97.60 -82.00  30.00   64
  4  \w     54.00 135.00   0.50   10.00    --   97.60 -82.00  30.00  162
  5  \w     65.00 187.00   0.50   10.00    --   97.60  30.00 120.00  244
;
_diffrn_measurement_device 'four-circle diffractometer'
_diffrn_measurement_device_type 'XtaLAB AFC12 (RINC): Kappa single'
_diffrn_measurement_method '\w scans'
_diffrn_orient_matrix_type 'CrysAlisPro convention (1999,Acta A55,543-557)'
_diffrn_orient_matrix_UB_11 -0.0240694000
_diffrn_orient_matrix_UB_12 -0.0175006000
_diffrn_orient_matrix_UB_13 -0.0353231000
_diffrn_orient_matrix_UB_21 0.0051160000
_diffrn_orient_matrix_UB_22 0.0524705000
_diffrn_orient_matrix_UB_23 -0.0060968000
_diffrn_orient_matrix_UB_31 0.0531107000
_diffrn_orient_matrix_UB_32 0.0191983000
_diffrn_orient_matrix_UB_33 -0.0154354000
_diffrn_radiation_monochromator graphite
_diffrn_radiation_probe x-ray
_diffrn_radiation_type CuK\a
_diffrn_radiation_wavelength 1.54184
_diffrn_reflns_av_R_equivalents 0.0363
_diffrn_reflns_av_unetI/netI 0.0308
_diffrn_reflns_Laue_measured_fraction_full 0.997
_diffrn_reflns_Laue_measured_fraction_max 0.983
_diffrn_reflns_limit_h_max 29
_diffrn_reflns_limit_h_min -18
_diffrn_reflns_limit_k_max 23
_diffrn_reflns_limit_k_min -37
_diffrn_reflns_limit_l_max 48
_diffrn_reflns_limit_l_min -49
_diffrn_reflns_number 26916
_diffrn_reflns_point_group_measured_fraction_full 0.997
_diffrn_reflns_point_group_measured_fraction_max 0.983
_diffrn_reflns_theta_full 67.684
_diffrn_reflns_theta_max 73.261
_diffrn_reflns_theta_min 2.799
_diffrn_source 'fine-focus sealed X-ray tube'
_diffrn_source_type 'Enhance (Cu) X-ray Source'
_exptl_absorpt_coefficient_mu 27.293
_exptl_absorpt_correction_T_max 1.00000
_exptl_absorpt_correction_T_min 0.29929
_exptl_absorpt_correction_type multi-scan
_exptl_absorpt_process_details
;
CrysAlisPro 1.171.39.27b (Rigaku Oxford Diffraction, 2015)
Empirical absorption correction using spherical harmonics,
 implemented in SCALE3 ABSPACK scaling algorithm.
;
_exptl_crystal_colour black
_exptl_crystal_colour_primary black
_exptl_crystal_density_diffrn 2.339
_exptl_crystal_description hexagonal
_exptl_crystal_F_000 21210
_exptl_crystal_size_max 0.16
_exptl_crystal_size_mid 0.15
_exptl_crystal_size_min 0.14
_refine_diff_density_max 1.988
_refine_diff_density_min -1.165
_refine_diff_density_rms 0.183
_refine_ls_extinction_method none
_refine_ls_goodness_of_fit_ref 1.033
_refine_ls_hydrogen_treatment constr
_refine_ls_matrix_type full
_refine_ls_number_parameters 469
_refine_ls_number_reflns 6929
_refine_ls_number_restraints 281
_refine_ls_restrained_S_all 1.035
_refine_ls_R_factor_all 0.0797
_refine_ls_R_factor_gt 0.0600
_refine_ls_shift/su_max 0.001
_refine_ls_shift/su_mean 0.000
_refine_ls_structure_factor_coef Fsqd
_refine_ls_weighting_details 'w=1/[\s^2^(Fo^2^)+(0.1128P)^2^+512.6708P] where P=(Fo^2^+2Fc^2^)/3'
_refine_ls_weighting_scheme calc
_refine_ls_wR_factor_gt 0.1731
_refine_ls_wR_factor_ref 0.1941
_reflns_Friedel_coverage 0.000
_reflns_number_gt 5138
_reflns_number_total 6929
_reflns_threshold_expression 'I > 2\s(I)'
_cod_data_source_file c8nr07714b2.cif
_cod_data_source_block ag34
_cod_original_cell_volume 31539.2(10)
_cod_database_code 1550198
_shelx_shelxl_version_number 2016/6
_chemical_oxdiff_formula 'C H O N Cu'
_chemical_oxdiff_usercomment 'C H O'
_shelx_space_group_comment
;
The symmetry employed for this shelxl refinement is uniquely defined
by the following loop, which should always be used as a source of
symmetry information in preference to the above space-group names.
They are only intended as comments.
;
_shelx_estimated_absorpt_t_max 0.115
_shelx_estimated_absorpt_t_min 0.097
_reflns_odcompleteness_completeness 99.64
_reflns_odcompleteness_iscentric 1
_reflns_odcompleteness_theta 66.97
_olex2_refinement_description
;
1. Fixed Uiso
 At 1.2 times of:
  All C(H) groups, All C(H,H) groups, All C(H,H,H,H) groups
 At 1.5 times of:
  All C(H,H,H) groups
2. Restrained distances
 N1-C25
 1.45 with sigma of 0.01
 C7A-C2A
 1.4 with sigma of 0.01
 H12_$1-H26B
 2 with sigma of 0.01
 H26A-H25B
 1.9 with sigma of 0.01
 O1-H24
 1.65 with sigma of 0.01
 H5B-H20_$2
 2.43 with sigma of 0.01
 C7B-C3B \\sim C6B-C4B
 with sigma of 0.01
 C7A-C3A \\sim C6A-C4A
 with sigma of 0.01
 C9-C10 \\sim C10-C11 \\sim C12-C11 \\sim C13-C12 \\sim C13-C14 \\sim C9-C14
 with sigma of 0.01
 C17-C16 \\sim C18-C17 \\sim C19-C18 \\sim C20-C19 \\sim C20-C21 \\sim C21-C16
 with sigma of 0.01
 C16-C19 \\sim C17-C20 \\sim C18-C21
 with sigma of 0.01
 F6-C28 \\sim F5-C28 \\sim F4-C28
 with sigma of 0.01
 F5-F6 \\sim F6-F4
 with sigma of 0.01
 N1-C25 \\sim N1-C26
 with sigma of 0.01
 C5A-C6A \\sim C5A-C4A \\sim C3A-C4A \\sim C3A-C2A \\sim C7A-C2A \\sim C6A-C7A
 with sigma of 0.01
 C2A-C5A \\sim C3A-C6A \\sim C4A-C7A
 with sigma of 0.01
 C5A-C3A \\sim C6A-C2A
 with sigma of 0.01
 C7A-C5A \\sim C2A-C4A
 with sigma of 0.01
 C3B-C2B \\sim C3B-C4B \\sim C4B-C5B \\sim C6B-C5B \\sim C7B-C6B \\sim C7B-C2B
 with sigma of 0.01
 C2B-C5B \\sim C3B-C6B \\sim C4B-C7B
 with sigma of 0.01
 C5B-C3B \\sim C6B-C2B
 with sigma of 0.01
 F1-C23 \\sim F2-C23 \\sim F3-C23
 with sigma of 0.01
 F1-F2 \\sim F2-F3
 with sigma of 0.01
3. Restrained planarity
 C2A, C3A, C4A, C5A, C6A, C7A
 with sigma of 0.1
 C2B, C3B, C4B, C5B, C6B, C7B
 with sigma of 0.1
4. Rigid bond restraints
 C6A, C6B
 with sigma for 1-2 distances of 0.01 and sigma for 1-3 distances of 0.01
 N1, C24, C25, C26
 with sigma for 1-2 distances of 0.01 and sigma for 1-3 distances of 0.01
5. Uiso/Uaniso restraints and constraints
C3A \\sim C3B \\sim C4A \\sim C4B: within 2A with sigma of 0.01 and sigma for
terminal atoms of 0.02
N1 \\sim C25 \\sim C26: within 2A with sigma of 0.01 and sigma for terminal
atoms of 0.02
O1 \\sim N1 \\sim C24: within 2A with sigma of 0.01 and sigma for terminal
atoms of 0.02
Uanis(C26) \\sim Ueq: with sigma of 0.01 and sigma for terminal atoms of 0.02
Uanis(F6) \\sim Ueq: with sigma of 0.01 and sigma for terminal atoms of 0.02
Uanis(F1) \\sim Ueq: with sigma of 0.01 and sigma for terminal atoms of 0.02
Uanis(F5) \\sim Ueq: with sigma of 0.01 and sigma for terminal atoms of 0.02
Uanis(C19) \\sim Ueq: with sigma of 0.01 and sigma for terminal atoms of 0.02
Uanis(F4) \\sim Ueq: with sigma of 0.01 and sigma for terminal atoms of 0.02
Uanis(C3A) \\sim Ueq, Uanis(C4A) \\sim Ueq, Uanis(C5B) \\sim Ueq, Uanis(C3B)
\\sim Ueq, Uanis(C5A) \\sim Ueq, Uanis(C7A) \\sim Ueq, Uanis(C2A) \\sim Ueq,
Uanis(C7B) \\sim Ueq, Uanis(C6A) \\sim Ueq, Uanis(C4B) \\sim Ueq, Uanis(C6B)
\\sim Ueq, Uanis(C2B) \\sim Ueq: with sigma of 0.01 and sigma for terminal
atoms of 0.02
Uanis(C24) \\sim Ueq: with sigma of 0.01 and sigma for terminal atoms of 0.02
Uanis(F3) \\sim Ueq: with sigma of 0.01 and sigma for terminal atoms of 0.02
Uanis(C2A) = Uanis(C2B)
Uanis(C6B) = Uanis(C5B)
Uanis(C4B) = Uanis(C5A)
6. Others
 Fixed Sof: S4(0.33333) F4(0.5) F5(0.5) F6(0.5) H1AA(0.5) H1AB(0.5) H1BC(0.5)
 H1BD(0.5) C2A(0.5) C2B(0.5) C3A(0.5) H3A(0.5) C3B(0.5) H3B(0.5) C4A(0.5)
 H4A(0.5) C4B(0.5) H4B(0.5) C5A(0.5) H5A(0.5) C5B(0.5) H5B(0.5) C6A(0.5)
 H6A(0.5) C6B(0.5) H6B(0.5) C7A(0.5) H7A(0.5) C7B(0.5) H7B(0.5)
7.a Riding coordinates:
 C25(H25A,H25B,H25C)
7.b Secondary CH2 refined with riding coordinates:
 C1(H1AA,H1AB), C1(H1BC,H1BD), C8(H8A,H8B), C15(H15A,H15B)
7.c Aromatic/amide H refined with riding coordinates:
 C3A(H3A), C3B(H3B), C4A(H4A), C4B(H4B), C5A(H5A), C5B(H5B), C6A(H6A),
 C6B(H6B), C7A(H7A), C7B(H7B), C10(H10), C11(H11), C12(H12), C13(H13), C14(H14),
  C17(H17), C18(H18), C19(H19), C20(H20), C21(H21), C24(H24)
7.d Idealised Me refined as rotating group:
 C26(H26A,H26B,H26C)
;
_olex2_submission_special_instructions 'No special instructions were received'
_oxdiff_exptl_absorpt_empirical_details
;
Empirical correction (ABSPACK) includes:
- Absorption correction using spherical harmonics
- Frame scaling
;
_oxdiff_exptl_absorpt_empirical_full_max 3.209
_oxdiff_exptl_absorpt_empirical_full_min 0.498

loop_
_space_group_symop_operation_xyz
'x, y, z'
'-y, x-y, z'
'-x+y, -x, z'
'y, x, -z+1/2'
'x-y, -y, -z+1/2'
'-x, -x+y, -z+1/2'
'x+2/3, y+1/3, z+1/3'
'-y+2/3, x-y+1/3, z+1/3'
'-x+y+2/3, -x+1/3, z+1/3'
'y+2/3, x+1/3, -z+5/6'
'x-y+2/3, -y+1/3, -z+5/6'
'-x+2/3, -x+y+1/3, -z+5/6'
'x+1/3, y+2/3, z+2/3'
'-y+1/3, x-y+2/3, z+2/3'
'-x+y+1/3, -x+2/3, z+2/3'
'y+1/3, x+2/3, -z+7/6'
'x-y+1/3, -y+2/3, -z+7/6'
'-x+1/3, -x+y+2/3, -z+7/6'
'-x, -y, -z'
'y, -x+y, -z'
'x-y, x, -z'
'-y, -x, z-1/2'
'-x+y, y, z-1/2'
'x, x-y, z-1/2'
'-x+2/3, -y+1/3, -z+1/3'
'y+2/3, -x+y+1/3, -z+1/3'
'x-y+2/3, x+1/3, -z+1/3'
'-y+2/3, -x+1/3, z-1/6'
'-x+y+2/3, y+1/3, z-1/6'
'x+2/3, x-y+1/3, z-1/6'
'-x+1/3, -y+2/3, -z+2/3'
'y+1/3, -x+y+2/3, -z+2/3'
'x-y+1/3, x+2/3, -z+2/3'
'-y+1/3, -x+2/3, z+1/6'
'-x+y+1/3, y+2/3, z+1/6'
'x+1/3, x-y+2/3, z+1/6'

loop_
_atom_site_label
_atom_site_type_symbol
_atom_site_fract_x
_atom_site_fract_y
_atom_site_fract_z
_atom_site_U_iso_or_equiv
_atom_site_adp_type
_atom_site_occupancy
_atom_site_site_symmetry_order
_atom_site_calc_flag
_atom_site_refinement_flags_posn
_atom_site_refinement_flags_adp
_atom_site_refinement_flags_occupancy
_atom_site_disorder_assembly
_atom_site_disorder_group
Ag1 Ag 0.333333 0.666667 0.416667 0.0409(3) Uani 1 6 d S T P . .
Ag2 Ag 0.30305(3) 0.60284(3) 0.36005(2) 0.0513(2) Uani 1 1 d . . . . .
Ag3 Ag 0.38319(2) 0.77100(2) 0.40178(2) 0.0502(2) Uani 1 1 d . . . . .
Ag4 Ag 0.48796(3) 0.79836(3) 0.37911(2) 0.0607(2) Uani 1 1 d . . . . .
Ag5 Ag 0.50060(4) 0.666667 0.416667 0.0699(3) Uani 1 2 d S T P . .
Ag6 Ag 0.46365(4) 0.65582(4) 0.34321(3) 0.0800(3) Uani 1 1 d . . . . .
Ag7 Ag 0.38870(4) 0.62774(5) 0.28768(5) 0.1187(5) Uani 1 1 d . . . . .
S1 S 0.43659(10) 0.83211(9) 0.35385(7) 0.0633(6) Uani 1 1 d . . . . .
S2 S 0.51569(9) 0.73481(11) 0.37737(7) 0.0637(6) Uani 1 1 d . . . . .
S3 S 0.29849(11) 0.57867(11) 0.29887(7) 0.0642(6) Uani 1 1 d . . . . .
S4 S 0.3609(5) 0.6677(5) 0.2507(2) 0.092(3) Uani 0.3333 1 d . . . . .
F1 F 0.5630(5) 0.6264(6) 0.2566(3) 0.173(5) Uani 1 1 d D U . . .
F2 F 0.5475(5) 0.6658(6) 0.2248(3) 0.181(6) Uani 1 1 d D . . . .
F3 F 0.5038(5) 0.5920(5) 0.2226(4) 0.179(6) Uani 1 1 d D U . . .
F4 F 0.6571(7) 0.9524(8) 0.4009(8) 0.135(8) Uani 0.5 1 d D U . A -1
F5 F 0.6303(12) 0.9713(9) 0.4478(4) 0.155(10) Uani 0.5 1 d D U . A -1
F6 F 0.6128(8) 0.9870(6) 0.4001(7) 0.124(6) Uani 0.5 1 d D U . A -1
O1 O 0.5796(5) 0.6947(5) 0.4511(3) 0.141(4) Uani 1 1 d D U . . .
O2 O 0.5645(3) 0.8703(3) 0.3954(2) 0.086(3) Uani 1 1 d . . . . .
O3 O 0.5061(4) 0.6463(4) 0.2975(3) 0.092(3) Uani 1 1 d . . . . .
O4 O 0.4482(4) 0.6203(4) 0.2578(3) 0.104(3) Uani 1 1 d . . . . .
N1 N 0.6540(5) 0.7178(7) 0.4755(4) 0.134(4) Uani 1 1 d D U . . .
C1 C 0.4641(6) 0.8985(4) 0.3683(4) 0.091(4) Uani 1 1 d . . . . .
H1AA H 0.437587 0.907293 0.370948 0.109 Uiso 0.5 1 calc R . . B 1
H1AB H 0.481073 0.903239 0.389919 0.109 Uiso 0.5 1 calc R . . B 1
H1BC H 0.436377 0.902262 0.377343 0.109 Uiso 0.5 1 calc R . . C 2
H1BD H 0.486549 0.903206 0.387120 0.109 Uiso 0.5 1 calc R . . C 2
C2A C 0.5036(8) 0.9331(9) 0.3401(6) 0.080(5) Uani 0.5 1 d D U . D 1
C2B C 0.4917(10) 0.9397(9) 0.3453(6) 0.080(5) Uani 0.5 1 d D U . D 2
C3A C 0.5048(11) 0.9793(10) 0.3371(7) 0.156(9) Uani 0.5 1 d D U . D 1
H3A H 0.481040 0.984564 0.348608 0.187 Uiso 0.5 1 calc R . . D 1
C3B C 0.5312(12) 0.9822(12) 0.3588(7) 0.156(9) Uani 0.5 1 d D U . D 2
H3B H 0.535887 0.984926 0.382181 0.187 Uiso 0.5 1 calc R . . D 2
C4A C 0.5415(13) 1.0177(10) 0.3170(9) 0.157(9) Uani 0.5 1 d D U . D 1
H4A H 0.544963 1.049939 0.316928 0.188 Uiso 0.5 1 calc R . . D 1
C4B C 0.5639(12) 1.0207(11) 0.3384(10) 0.162(8) Uani 0.5 1 d D U . D 2
H4B H 0.588249 1.051668 0.347560 0.195 Uiso 0.5 1 calc R . . D 2
C5A C 0.5730(13) 1.0074(11) 0.2970(9) 0.162(8) Uani 0.5 1 d D U . D 1
H5A H 0.591642 1.029224 0.279388 0.195 Uiso 0.5 1 calc R . . D 1
C5B C 0.5604(15) 1.0133(8) 0.3044(10) 0.22(2) Uani 0.5 1 d D U . D 2
H5B H 0.587616 1.034082 0.290367 0.270 Uiso 0.5 1 calc DR . . D 2
C6A C 0.5763(10) 0.9642(11) 0.3035(8) 0.122(11) Uani 0.5 1 d D U . D 1
H6A H 0.601402 0.959959 0.293054 0.146 Uiso 0.5 1 calc R . . D 1
C6B C 0.5168(16) 0.9753(15) 0.2911(7) 0.22(2) Uani 0.5 1 d D U . D 2
H6B H 0.510700 0.974365 0.267922 0.270 Uiso 0.5 1 calc R . . D 2
C7A C 0.5422(10) 0.9275(9) 0.3256(8) 0.114(10) Uani 0.5 1 d D U . D 1
H7A H 0.545181 0.899193 0.330677 0.137 Uiso 0.5 1 calc R . . D 1
C7B C 0.4823(11) 0.9388(11) 0.3116(7) 0.113(10) Uani 0.5 1 d D U . D 2
H7B H 0.452019 0.912979 0.302689 0.136 Uiso 0.5 1 calc R . . D 2
C8 C 0.5851(4) 0.7687(6) 0.3707(4) 0.087(4) Uani 1 1 d . . . . .
H8A H 0.601094 0.796634 0.386686 0.104 Uiso 1 1 calc R . . . .
H8B H 0.597843 0.745698 0.375053 0.104 Uiso 1 1 calc R . . . .
C9 C 0.5985(4) 0.7883(5) 0.3368(3) 0.078(3) Uani 1 1 d D . . . .
C10 C 0.6031(5) 0.7606(6) 0.3101(4) 0.112(6) Uani 1 1 d D . . . .
H10 H 0.597262 0.727959 0.314287 0.134 Uiso 1 1 calc R . . . .
C11 C 0.6161(6) 0.7802(7) 0.2771(4) 0.125(7) Uani 1 1 d D . . . .
H11 H 0.620370 0.761184 0.260360 0.150 Uiso 1 1 calc R . . . .
C12 C 0.6228(6) 0.8281(6) 0.2691(4) 0.118(6) Uani 1 1 d D . . . .
H12 H 0.629584 0.840353 0.247064 0.142 Uiso 1 1 calc DR . . . .
C13 C 0.6189(6) 0.8568(7) 0.2954(3) 0.122(6) Uani 1 1 d D . . . .
H13 H 0.624854 0.889485 0.291116 0.146 Uiso 1 1 calc R . . . .
C14 C 0.6060(5) 0.8364(5) 0.3282(4) 0.100(5) Uani 1 1 d D . . . .
H14 H 0.602302 0.855697 0.345000 0.120 Uiso 1 1 calc R . . . .
C15 C 0.2749(6) 0.5125(5) 0.2878(3) 0.086(4) Uani 1 1 d . . . . .
H15A H 0.286302 0.497207 0.304617 0.103 Uiso 1 1 calc R . . . .
H15B H 0.237988 0.494468 0.288215 0.103 Uiso 1 1 calc R . . . .
C16 C 0.2920(4) 0.5065(5) 0.2541(3) 0.084(4) Uani 1 1 d D . . . .
C17 C 0.2630(6) 0.4970(7) 0.2255(3) 0.107(5) Uani 1 1 d D . . . .
H17 H 0.231433 0.494770 0.227493 0.128 Uiso 1 1 calc R . . . .
C18 C 0.2783(7) 0.4907(9) 0.1942(3) 0.146(8) Uani 1 1 d D . . . .
H18 H 0.257531 0.483005 0.175235 0.175 Uiso 1 1 calc R . . . .
C19 C 0.3259(7) 0.4962(9) 0.1921(4) 0.150(8) Uani 1 1 d D U . . .
H19 H 0.337188 0.492178 0.171035 0.180 Uiso 1 1 calc R . . . .
C20 C 0.3575(6) 0.5074(8) 0.2193(4) 0.153(9) Uani 1 1 d D . . . .
H20 H 0.390039 0.512096 0.216981 0.183 Uiso 1 1 calc DR . . . .
C21 C 0.3390(5) 0.5113(6) 0.2501(4) 0.111(5) Uani 1 1 d D . . . .
H21 H 0.359265 0.517447 0.269109 0.134 Uiso 1 1 calc R . . . .
C22 C 0.4883(5) 0.6316(6) 0.2688(4) 0.084(4) Uani 1 1 d . . . . .
C23 C 0.5256(5) 0.6275(5) 0.2438(3) 0.113(6) Uani 1 1 d D . . . .
C24 C 0.6072(9) 0.7008(9) 0.4706(4) 0.148(4) Uani 1 1 d . U . . .
H24 H 0.590193 0.689382 0.491100 0.178 Uiso 1 1 calc DR . . . .
C25 C 0.6739(10) 0.7311(11) 0.5092(4) 0.203(10) Uani 1 1 d D U . . .
H25A H 0.665565 0.754706 0.519415 0.304 Uiso 1 1 d R . . . .
H25B H 0.710065 0.744876 0.509975 0.304 Uiso 1 1 d DR . . . .
H25C H 0.657365 0.699526 0.521365 0.304 Uiso 1 1 d R . . . .
C26 C 0.6944(9) 0.7342(10) 0.4515(6) 0.196(8) Uani 1 1 d D U . . .
H26A H 0.726042 0.746427 0.463227 0.295 Uiso 1 1 calc DGR . . . .
H26B H 0.695699 0.761109 0.437917 0.295 Uiso 1 1 calc DGR . . . .
H26C H 0.688439 0.706253 0.437175 0.295 Uiso 1 1 calc GR . . . .
C27 C 0.5685(5) 0.9018(5) 0.416667 0.077(5) Uani 1 2 d S T P A .
C28 C 0.6187(7) 0.9521(7) 0.416667 0.106(7) Uani 1 2 d DS T P . .

loop_
_atom_site_aniso_label
_atom_site_aniso_U_11
_atom_site_aniso_U_22
_atom_site_aniso_U_33
_atom_site_aniso_U_23
_atom_site_aniso_U_13
_atom_site_aniso_U_12
Ag1 0.0401(5) 0.0401(5) 0.0427(7) 0.000 0.000 0.0200(2)
Ag2 0.0534(4) 0.0477(4) 0.0518(4) -0.0067(3) -0.0038(3) 0.0246(3)
Ag3 0.0483(4) 0.0441(4) 0.0562(4) 0.0029(3) 0.0034(3) 0.0216(3)
Ag4 0.0491(4) 0.0535(4) 0.0718(5) 0.0025(3) 0.0076(3) 0.0200(3)
Ag5 0.0601(5) 0.0793(8) 0.0768(7) -0.0033(5) -0.0016(3) 0.0396(4)
Ag6 0.0744(6) 0.0765(6) 0.0830(6) -0.0104(4) 0.0202(4) 0.0330(5)
Ag7 0.0659(6) 0.0942(8) 0.1924(15) -0.0230(8) -0.0076(7) 0.0373(6)
S1 0.0628(15) 0.0498(13) 0.0709(15) 0.0079(11) 0.0075(12) 0.0233(11)
S2 0.0486(13) 0.0680(16) 0.0761(16) -0.0027(12) 0.0038(11) 0.0305(12)
S3 0.0708(16) 0.0659(15) 0.0577(13) -0.0131(11) -0.0034(11) 0.0356(13)
S4 0.125(9) 0.144(9) 0.037(3) -0.034(5) -0.040(4) 0.089(8)
F1 0.162(9) 0.289(14) 0.138(9) -0.008(9) 0.032(7) 0.165(10)
F2 0.189(13) 0.194(14) 0.169(12) 0.036(11) 0.094(11) 0.103(11)
F3 0.159(9) 0.169(10) 0.192(11) -0.078(9) 0.039(8) 0.069(8)
F4 0.085(11) 0.109(13) 0.185(18) 0.008(13) 0.025(12) 0.029(10)
F5 0.129(15) 0.120(15) 0.164(17) -0.010(13) -0.033(13) 0.022(11)
F6 0.120(13) 0.066(9) 0.159(15) -0.001(10) 0.022(12) 0.024(9)
O1 0.112(7) 0.149(8) 0.156(9) -0.005(7) -0.060(6) 0.062(6)
O2 0.054(4) 0.061(5) 0.113(7) -0.010(4) 0.017(4) 0.007(4)
O3 0.082(6) 0.114(7) 0.088(6) -0.019(5) 0.010(5) 0.054(6)
O4 0.087(7) 0.118(8) 0.120(8) -0.026(6) -0.009(6) 0.060(6)
N1 0.096(6) 0.161(9) 0.161(9) 0.000(8) -0.033(6) 0.076(7)
C1 0.092(9) 0.049(6) 0.123(12) -0.012(7) -0.026(8) 0.030(6)
C2A 0.084(8) 0.064(7) 0.094(7) 0.008(5) -0.002(6) 0.038(5)
C2B 0.084(8) 0.064(7) 0.094(7) 0.008(5) -0.002(6) 0.038(5)
C3A 0.158(10) 0.152(10) 0.161(10) 0.006(6) 0.006(6) 0.081(7)
C3B 0.157(10) 0.153(10) 0.158(10) 0.002(6) 0.005(6) 0.077(7)
C4A 0.158(10) 0.153(10) 0.162(10) 0.005(6) 0.005(6) 0.080(7)
C4B 0.163(9) 0.157(9) 0.161(10) 0.003(5) 0.005(5) 0.075(6)
C5A 0.163(9) 0.157(9) 0.161(10) 0.003(5) 0.005(5) 0.075(6)
C5B 0.22(2) 0.22(2) 0.22(2) 0.004(7) 0.002(7) 0.108(12)
C6A 0.122(14) 0.119(14) 0.127(14) 0.002(9) 0.009(9) 0.061(10)
C6B 0.22(2) 0.22(2) 0.22(2) 0.004(7) 0.002(7) 0.108(12)
C7A 0.122(13) 0.104(13) 0.113(13) 0.002(9) 0.015(9) 0.054(9)
C7B 0.112(13) 0.107(13) 0.103(13) -0.001(9) -0.002(9) 0.042(9)
C8 0.049(6) 0.100(10) 0.103(10) 0.002(8) 0.012(6) 0.031(6)
C9 0.054(6) 0.090(9) 0.085(8) -0.006(7) 0.011(6) 0.031(6)
C10 0.056(8) 0.119(13) 0.145(15) -0.040(11) 0.004(8) 0.032(8)
C11 0.080(10) 0.18(2) 0.103(13) -0.028(12) 0.023(9) 0.053(12)
C12 0.069(9) 0.167(18) 0.089(11) 0.016(12) 0.016(8) 0.036(11)
C13 0.067(9) 0.146(16) 0.113(13) -0.010(11) 0.020(8) 0.024(9)
C14 0.058(7) 0.120(13) 0.110(11) -0.005(9) 0.018(7) 0.036(8)
C15 0.102(10) 0.062(7) 0.074(8) -0.007(6) 0.000(7) 0.026(7)
C16 0.098(9) 0.077(8) 0.080(8) -0.026(6) 0.004(7) 0.046(7)
C17 0.119(12) 0.115(12) 0.085(10) -0.021(9) -0.015(9) 0.057(10)
C18 0.19(2) 0.159(19) 0.094(13) -0.047(12) -0.026(13) 0.095(18)
C19 0.156(11) 0.148(11) 0.143(11) -0.032(8) 0.028(8) 0.075(8)
C20 0.112(15) 0.147(18) 0.19(2) -0.051(16) 0.040(15) 0.060(13)
C21 0.111(12) 0.086(10) 0.143(15) -0.040(10) -0.004(10) 0.054(10)
C22 0.068(8) 0.097(10) 0.095(10) -0.022(7) -0.001(7) 0.048(7)
C23 0.120(13) 0.181(19) 0.064(8) -0.021(10) 0.008(8) 0.096(14)
C24 0.120(6) 0.157(7) 0.170(8) -0.004(6) -0.032(6) 0.071(6)
C25 0.180(15) 0.208(17) 0.161(11) 0.006(15) -0.045(10) 0.053(15)
C26 0.156(11) 0.212(14) 0.199(12) 0.012(12) 0.015(10) 0.075(11)
C27 0.054(6) 0.054(6) 0.102(13) -0.009(5) 0.009(5) 0.011(7)
C28 0.087(10) 0.087(10) 0.112(18) -0.014(8) 0.014(8) 0.020(12)

loop_
_atom_type_symbol
_atom_type_description
_atom_type_scat_dispersion_real
_atom_type_scat_dispersion_imag
_atom_type_scat_source
C C 0.0181 0.0091 'International Tables Vol C Tables 4.2.6.8 and 6.1.1.4'
H H 0.0000 0.0000 'International Tables Vol C Tables 4.2.6.8 and 6.1.1.4'
Ag Ag 0.1306 4.2820 'International Tables Vol C Tables 4.2.6.8 and 6.1.1.4'
F F 0.0727 0.0534 'International Tables Vol C Tables 4.2.6.8 and 6.1.1.4'
N N 0.0311 0.0180 'International Tables Vol C Tables 4.2.6.8 and 6.1.1.4'
O O 0.0492 0.0322 'International Tables Vol C Tables 4.2.6.8 and 6.1.1.4'
S S 0.3331 0.5567 'International Tables Vol C Tables 4.2.6.8 and 6.1.1.4'

loop_
_geom_angle_atom_site_label_1
_geom_angle_atom_site_label_2
_geom_angle_atom_site_label_3
_geom_angle
_geom_angle_site_symmetry_1
_geom_angle_site_symmetry_3
Ag2 Ag1 Ag2 62.69(2) 11_565 10_455
Ag2 Ag1 Ag2 62.69(2) . 3_565
Ag2 Ag1 Ag2 62.69(2) . 2_665
Ag2 Ag1 Ag2 177.97(3) 12 3_565
Ag2 Ag1 Ag2 177.97(3) 10_455 2_665
Ag2 Ag1 Ag2 118.53(3) 12 2_665
Ag2 Ag1 Ag2 177.97(3) 11_565 .
Ag2 Ag1 Ag2 62.69(2) 11_565 12
Ag2 Ag1 Ag2 118.52(3) 10_455 .
Ag2 Ag1 Ag2 116.15(3) 11_565 2_665
Ag2 Ag1 Ag2 116.15(3) 12 .
Ag2 Ag1 Ag2 62.69(2) 10_455 12
Ag2 Ag1 Ag2 118.52(3) 11_565 3_565
Ag2 Ag1 Ag2 116.15(3) 10_455 3_565
Ag2 Ag1 Ag2 62.69(2) 3_565 2_665
Ag2 Ag1 Ag3 62.67(2) 3_565 .
Ag2 Ag1 Ag3 62.410(19) . 3_565
Ag2 Ag1 Ag3 115.639(19) 10_455 .
Ag2 Ag1 Ag3 114.83(2) 11_565 11_565
Ag2 Ag1 Ag3 115.642(19) 2_665 12
Ag2 Ag1 Ag3 62.410(19) 12 11_565
Ag2 Ag1 Ag3 115.645(19) 11_565 3_565
Ag2 Ag1 Ag3 115.642(19) 3_565 11_565
Ag2 Ag1 Ag3 62.67(2) 2_665 3_565
Ag2 Ag1 Ag3 62.411(19) 11_565 10_455
Ag2 Ag1 Ag3 62.67(2) 12 10_455
Ag2 Ag1 Ag3 115.641(19) . 10_455
Ag2 Ag1 Ag3 119.25(2) 3_565 10_455
Ag2 Ag1 Ag3 65.23(2) 2_665 10_455
Ag2 Ag1 Ag3 119.252(19) 10_455 3_565
Ag2 Ag1 Ag3 119.249(19) 11_565 2_665
Ag2 Ag1 Ag3 114.83(2) . .
Ag2 Ag1 Ag3 65.23(2) 10_455 2_665
Ag2 Ag1 Ag3 65.23(2) 12 3_565
Ag2 Ag1 Ag3 115.641(19) 12 2_665
Ag2 Ag1 Ag3 65.23(2) 11_565 .
Ag2 Ag1 Ag3 62.67(2) . 2_665
Ag2 Ag1 Ag3 62.412(19) 2_665 .
Ag2 Ag1 Ag3 62.411(19) 3_565 2_665
Ag2 Ag1 Ag3 65.23(2) 3_565 12
Ag2 Ag1 Ag3 114.83(2) 2_665 2_665
Ag2 Ag1 Ag3 62.67(2) 10_455 11_565
Ag2 Ag1 Ag3 62.67(2) 11_565 12
Ag2 Ag1 Ag3 119.25(2) 12 .
Ag2 Ag1 Ag3 62.407(19) 10_455 12
Ag2 Ag1 Ag3 65.23(2) . 11_565
Ag2 Ag1 Ag3 114.82(2) 12 12
Ag2 Ag1 Ag3 114.83(2) 3_565 3_565
Ag2 Ag1 Ag3 114.83(2) 10_455 10_455
Ag2 Ag1 Ag3 119.251(19) 2_665 11_565
Ag2 Ag1 Ag3 119.25(2) . 12
Ag3 Ag1 Ag3 177.14(3) 2_665 10_455
Ag3 Ag1 Ag3 115.732(10) 2_665 3_565
Ag3 Ag1 Ag3 115.736(10) 2_665 .
Ag3 Ag1 Ag3 61.59(3) 2_665 11_565
Ag3 Ag1 Ag3 66.96(3) 11_565 3_565
Ag3 Ag1 Ag3 61.59(3) 10_455 3_565
Ag3 Ag1 Ag3 115.733(10) 11_565 10_455
Ag3 Ag1 Ag3 115.733(10) 12 10_455
Ag3 Ag1 Ag3 177.14(3) . 11_565
Ag3 Ag1 Ag3 115.736(10) . 3_565
Ag3 Ag1 Ag3 66.96(3) 2_665 12
Ag3 Ag1 Ag3 66.96(3) . 10_455
Ag3 Ag1 Ag3 177.14(3) 12 3_565
Ag3 Ag1 Ag3 61.59(3) 12 .
Ag3 Ag1 Ag3 115.733(10) 12 11_565
Ag1 Ag2 Ag2 58.659(11) . 2_665
Ag1 Ag2 Ag2 58.659(11) . 3_565
Ag1 Ag2 Ag3 58.849(18) . 2_665
Ag1 Ag2 Ag3 58.984(18) . 3_565
Ag1 Ag2 Ag3 57.562(17) . 11_565
Ag1 Ag2 Ag4 106.82(3) . 3_565
Ag1 Ag2 Ag6 120.77(3) . 3_565
Ag2 Ag2 Ag2 60.0 2_665 3_565
Ag2 Ag2 Ag3 59.81(3) 3_565 2_665
Ag2 Ag2 Ag3 106.22(2) 3_565 11_565
Ag2 Ag2 Ag3 109.230(19) 2_665 11_565
Ag2 Ag2 Ag3 108.35(2) 2_665 2_665
Ag2 Ag2 Ag4 116.85(4) 2_665 3_565
Ag2 Ag2 Ag4 165.176(19) 3_565 3_565
Ag2 Ag2 Ag6 152.01(3) 2_665 3_565
Ag2 Ag2 Ag6 94.75(4) 3_565 3_565
Ag3 Ag2 Ag2 60.19(3) 3_565 2_665
Ag3 Ag2 Ag2 108.65(2) 3_565 3_565
Ag3 Ag2 Ag3 57.91(3) 2_665 11_565
Ag3 Ag2 Ag3 63.02(3) 3_565 11_565
Ag3 Ag2 Ag3 109.63(3) 3_565 2_665
Ag3 Ag2 Ag4 111.52(3) 2_665 3_565
Ag3 Ag2 Ag4 61.28(2) 3_565 3_565
Ag3 Ag2 Ag6 62.05(3) 2_665 3_565
Ag3 Ag2 Ag6 146.74(3) 3_565 3_565
Ag4 Ag2 Ag3 60.08(2) 3_565 11_565
Ag4 Ag2 Ag6 90.65(3) 3_565 3_565
Ag6 Ag2 Ag3 88.31(3) 3_565 11_565
S3 Ag2 Ag1 157.48(7) . .
S3 Ag2 Ag2 105.27(7) . 3_565
S3 Ag2 Ag2 100.36(7) . 2_665
S3 Ag2 Ag3 120.30(7) . 3_565
S3 Ag2 Ag3 144.55(7) . 11_565
S3 Ag2 Ag3 129.84(7) . 2_665
S3 Ag2 Ag4 89.50(7) . 3_565
S3 Ag2 Ag6 73.22(7) . 3_565
Ag1 Ag3 Ag2 57.211(17) . 11_565
Ag1 Ag3 Ag2 58.481(18) . 3_565
Ag1 Ag3 Ag2 58.610(18) . 2_665
Ag1 Ag3 Ag3 59.207(13) . 12
Ag1 Ag3 Ag3 56.520(14) . 10_455
Ag1 Ag3 Ag4 105.93(3) . .
Ag1 Ag3 Ag4 105.79(3) . 10_455
Ag1 Ag3 Ag5 120.90(2) . 2_665
Ag1 Ag3 Ag6 118.87(3) . 2_665
Ag2 Ag3 Ag2 106.50(3) 2_665 11_565
Ag2 Ag3 Ag2 108.18(3) 3_565 11_565
Ag2 Ag3 Ag2 60.01(3) 2_665 3_565
Ag2 Ag3 Ag3 56.65(2) 11_565 10_455
Ag2 Ag3 Ag3 60.34(2) 2_665 10_455
Ag2 Ag3 Ag3 107.03(2) 3_565 10_455
Ag2 Ag3 Ag4 112.22(3) 2_665 10_455
Ag2 Ag3 Ag4 115.98(3) 3_565 .
Ag2 Ag3 Ag4 164.22(3) 3_565 10_455
Ag2 Ag3 Ag4 60.50(2) 2_665 .
Ag2 Ag3 Ag5 94.63(2) 3_565 2_665
Ag2 Ag3 Ag5 92.49(2) 11_565 2_665
Ag2 Ag3 Ag5 151.78(3) 2_665 2_665
Ag2 Ag3 Ag6 93.93(3) 2_665 2_665
Ag2 Ag3 Ag6 147.38(3) 11_565 2_665
Ag2 Ag3 Ag6 60.51(3) 3_565 2_665
Ag3 Ag3 Ag2 110.35(2) 12 2_665
Ag3 Ag3 Ag2 59.19(3) 12 11_565
Ag3 Ag3 Ag2 62.90(3) 12 3_565
Ag3 Ag3 Ag3 105.47(3) 12 10_455
Ag3 Ag3 Ag4 164.09(2) 12 .
Ag3 Ag3 Ag4 111.85(4) 12 10_455
Ag3 Ag3 Ag5 61.695(16) 12 2_665
Ag3 Ag3 Ag6 90.18(3) 12 2_665
Ag4 Ag3 Ag2 109.12(3) . 11_565
Ag4 Ag3 Ag2 59.18(2) 10_455 11_565
Ag4 Ag3 Ag3 58.98(2) . 10_455
Ag4 Ag3 Ag3 58.81(2) 10_455 10_455
Ag4 Ag3 Ag4 64.55(3) . 10_455
Ag4 Ag3 Ag5 95.33(2) 10_455 2_665
Ag4 Ag3 Ag5 132.79(3) . 2_665
Ag4 Ag3 Ag6 135.27(3) 10_455 2_665
Ag4 Ag3 Ag6 103.00(3) . 2_665
Ag5 Ag3 Ag3 146.29(4) 2_665 10_455
Ag5 Ag3 Ag6 60.55(2) 2_665 2_665
Ag6 Ag3 Ag3 153.09(4) 2_665 10_455
S1 Ag3 Ag1 139.16(7) . .
S1 Ag3 Ag2 81.04(6) . 2_665
S1 Ag3 Ag2 153.58(7) . 11_565
S1 Ag3 Ag2 97.57(7) . 3_565
S1 Ag3 Ag3 110.58(7) . 10_455
S1 Ag3 Ag3 142.89(7) . 12
S1 Ag3 Ag4 94.43(7) . 10_455
S1 Ag3 Ag4 51.85(7) . .
S1 Ag3 Ag5 91.21(6) . 2_665
S1 Ag3 Ag6 53.14(7) . 2_665
Ag2 Ag4 Ag3 58.22(2) 2_665 .
Ag2 Ag4 Ag3 60.75(2) 2_665 10_455
Ag2 Ag4 Ag4 105.021(19) 2_665 10_455
Ag3 Ag4 Ag3 62.21(3) . 10_455
Ag3 Ag4 Ag4 57.80(2) . 10_455
Ag3 Ag4 Ag4 57.65(2) 10_455 10_455
S1 Ag4 Ag2 81.48(6) . 2_665
S1 Ag4 Ag3 55.32(6) . .
S1 Ag4 Ag3 117.25(7) . 10_455
S1 Ag4 Ag4 91.87(7) . 10_455
S2 Ag4 Ag2 73.52(7) . 2_665
S2 Ag4 Ag3 121.54(7) . .
S2 Ag4 Ag3 66.55(7) . 10_455
S2 Ag4 Ag4 113.16(8) . 10_455
S2 Ag4 S1 148.21(10) . .
O2 Ag4 Ag2 173.2(2) . 2_665
O2 Ag4 Ag3 116.0(2) . 10_455
O2 Ag4 Ag3 126.6(2) . .
O2 Ag4 Ag4 76.5(2) . 10_455
O2 Ag4 S1 105.2(3) . .
O2 Ag4 S2 99.8(2) . .
Ag3 Ag5 Ag3 56.61(3) 10_455 3_565
Ag3 Ag5 Ag6 60.10(3) 3_565 .
Ag3 Ag5 Ag6 87.06(3) 3_565 11_565
Ag3 Ag5 Ag6 60.10(3) 10_455 11_565
Ag3 Ag5 Ag6 87.07(3) 10_455 .
Ag6 Ag5 Ag6 143.62(5) 11_565 .
S2 Ag5 Ag3 66.26(6) . 10_455
S2 Ag5 Ag3 89.22(7) . 3_565
S2 Ag5 Ag3 89.21(7) 11_565 10_455
S2 Ag5 Ag3 66.26(6) 11_565 3_565
S2 Ag5 Ag6 52.64(7) 11_565 11_565
S2 Ag5 Ag6 117.34(7) . 11_565
S2 Ag5 Ag6 117.33(7) 11_565 .
S2 Ag5 Ag6 52.65(7) . .
S2 Ag5 S2 152.65(12) 11_565 .
S2 Ag5 O1 93.3(3) . 11_565
S2 Ag5 O1 108.4(3) 11_565 11_565
S2 Ag5 O1 93.3(3) 11_565 .
S2 Ag5 O1 108.4(3) . .
O1 Ag5 Ag3 117.4(3) 11_565 3_565
O1 Ag5 Ag3 157.7(3) 11_565 10_455
O1 Ag5 Ag3 157.7(3) . 3_565
O1 Ag5 Ag3 117.4(3) . 10_455
O1 Ag5 Ag6 72.9(3) . 11_565
O1 Ag5 Ag6 141.8(3) 11_565 11_565
O1 Ag5 Ag6 141.8(3) . .
O1 Ag5 Ag6 72.9(3) 11_565 .
O1 Ag5 O1 76.2(7) . 11_565
Ag2 Ag6 Ag3 57.44(2) 2_665 3_565
Ag2 Ag6 Ag5 91.98(3) 2_665 .
Ag3 Ag6 Ag5 59.36(3) 3_565 .
Ag7 Ag6 Ag2 72.62(4) . 2_665
Ag7 Ag6 Ag3 97.29(4) . 3_565
Ag7 Ag6 Ag5 156.63(5) . .
S1 Ag6 Ag2 95.71(6) 3_565 2_665
S1 Ag6 Ag3 53.83(6) 3_565 3_565
S1 Ag6 Ag5 90.82(7) 3_565 .
S1 Ag6 Ag7 73.85(7) 3_565 .
S2 Ag6 Ag2 72.28(6) . 2_665
S2 Ag6 Ag3 87.50(7) . 3_565
S2 Ag6 Ag5 50.70(7) . .
S2 Ag6 Ag7 134.42(8) . .
S2 Ag6 S1 137.72(10) . 3_565
O3 Ag6 Ag2 140.1(3) . 2_665
O3 Ag6 Ag3 154.1(3) . 3_565
O3 Ag6 Ag5 123.6(3) . .
O3 Ag6 Ag7 77.4(3) . .
O3 Ag6 S1 100.8(3) . 3_565
O3 Ag6 S2 114.5(3) . .
S3 Ag7 Ag6 74.27(8) 2_665 .
S3 Ag7 Ag6 120.88(10) . .
S3 Ag7 S3 110.57(13) . 2_665
S4 Ag7 Ag6 138.3(3) . .
S4 Ag7 S3 80.8(3) . .
S4 Ag7 S3 64.5(3) . 2_665
O4 Ag7 Ag6 83.0(3) . .
O4 Ag7 S3 108.3(3) . 2_665
O4 Ag7 S3 138.6(3) . .
O4 Ag7 S4 104.0(4) . .
Ag4 S1 Ag3 72.82(7) . .
Ag4 S1 Ag6 141.13(11) . 2_665
Ag6 S1 Ag3 73.03(7) 2_665 .
C1 S1 Ag3 109.7(5) . .
C1 S1 Ag4 107.2(5) . .
C1 S1 Ag6 101.4(5) . 2_665
Ag4 S2 Ag6 117.78(11) . .
Ag5 S2 Ag4 130.86(11) . .
Ag5 S2 Ag6 76.65(8) . .
C8 S2 Ag4 108.0(5) . .
C8 S2 Ag5 104.0(5) . .
C8 S2 Ag6 117.1(5) . .
Ag7 S3 Ag2 96.66(10) . .
Ag7 S3 Ag2 89.96(9) 3_565 .
Ag7 S3 Ag7 123.03(14) . 3_565
C15 S3 Ag2 119.3(4) . .
C15 S3 Ag7 115.6(5) . 3_565
C15 S3 Ag7 109.7(5) . .
S4 S4 Ag7 140.1(3) 2_665 .
S4 S4 Ag7 107.1(10) 3_565 .
S4 S4 S4 59.999(4) 3_565 2_665
C24 O1 Ag5 166.1(15) . .
C27 O2 Ag4 125.2(8) . .
C22 O3 Ag6 126.1(9) . .
C22 O4 Ag7 122.9(10) . .
C24 N1 C25 119.4(18) . .
C24 N1 C26 129.3(18) . .
C26 N1 C25 110.5(13) . .
S1 C1 H1AA 110.4 . .
S1 C1 H1AB 110.4 . .
S1 C1 H1BC 107.3 . .
S1 C1 H1BD 107.3 . .
H1AA C1 H1AB 108.6 . .
H1BC C1 H1BD 106.9 . .
C2A C1 S1 106.5(12) . .
C2A C1 H1AA 110.4 . .
C2A C1 H1AB 110.4 . .
C2B C1 S1 120.3(14) . .
C2B C1 H1BC 107.3 . .
C2B C1 H1BD 107.3 . .
C3A C2A C1 110.8(16) . .
C3A C2A C7A 119.5(5) . .
C7A C2A C1 127.7(16) . .
C3B C2B C1 116(2) . .
C7B C2B C1 126(2) . .
C7B C2B C3B 118.8(6) . .
C2A C3A H3A 120.0 . .
C2A C3A C4A 120.0(4) . .
C4A C3A H3A 120.0 . .
C2B C3B H3B 119.9 . .
C4B C3B C2B 120.2(4) . .
C4B C3B H3B 119.9 . .
C3A C4A H4A 120.4 . .
C3A C4A C5A 119.3(5) . .
C5A C4A H4A 120.4 . .
C3B C4B H4B 120.6 . .
C3B C4B C5B 118.8(6) . .
C5B C4B H4B 120.6 . .
C4A C5A H5A 120.4 . .
C6A C5A C4A 119.3(6) . .
C6A C5A H5A 120.4 . .
C4B C5B H5B 120.4 . .
C6B C5B C4B 119.2(8) . .
C6B C5B H5B 120.4 . .
C5A C6A H6A 120.0 . .
C7A C6A C5A 119.9(4) . .
C7A C6A H6A 120.0 . .
C5B C6B H6B 120.2 . .
C7B C6B C5B 119.5(5) . .
C7B C6B H6B 120.2 . .
C2A C7A H7A 120.1 . .
C6A C7A C2A 119.8(5) . .
C6A C7A H7A 120.1 . .
C2B C7B H7B 119.9 . .
C6B C7B C2B 120.2(6) . .
C6B C7B H7B 119.9 . .
S2 C8 H8A 109.3 . .
S2 C8 H8B 109.3 . .
H8A C8 H8B 107.9 . .
C9 C8 S2 111.8(9) . .
C9 C8 H8A 109.3 . .
C9 C8 H8B 109.3 . .
C10 C9 C8 123.0(13) . .
C10 C9 C14 115.5(13) . .
C14 C9 C8 121.4(11) . .
C9 C10 H10 118.9 . .
C9 C10 C11 122.3(15) . .
C11 C10 H10 118.9 . .
C10 C11 H11 119.5 . .
C12 C11 C10 121.0(15) . .
C12 C11 H11 119.5 . .
C11 C12 H12 121.0 . .
C13 C12 C11 117.9(16) . .
C13 C12 H12 121.0 . .
C12 C13 H13 120.0 . .
C12 C13 C14 119.9(16) . .
C14 C13 H13 120.0 . .
C9 C14 C13 123.2(15) . .
C9 C14 H14 118.4 . .
C13 C14 H14 118.4 . .
S3 C15 H15A 109.0 . .
S3 C15 H15B 109.0 . .
H15A C15 H15B 107.8 . .
C16 C15 S3 112.8(9) . .
C16 C15 H15A 109.0 . .
C16 C15 H15B 109.0 . .
C17 C16 C15 122.7(12) . .
C21 C16 C15 120.5(12) . .
C21 C16 C17 116.8(12) . .
C16 C17 H17 118.4 . .
C18 C17 C16 123.1(12) . .
C18 C17 H17 118.4 . .
C17 C18 H18 121.7 . .
C19 C18 C17 116.7(12) . .
C19 C18 H18 121.7 . .
C18 C19 H19 118.3 . .
C20 C19 C18 123.4(12) . .
C20 C19 H19 118.3 . .
C19 C20 H20 121.6 . .
C19 C20 C21 116.9(12) . .
C21 C20 H20 121.6 . .
C16 C21 H21 118.5 . .
C20 C21 C16 123.1(12) . .
C20 C21 H21 118.5 . .
O3 C22 C23 114.0(11) . .
O4 C22 O3 130.2(13) . .
O4 C22 C23 115.8(13) . .
F1 C23 F2 101.3(12) . .
F1 C23 F3 110.0(15) . .
F1 C23 C22 116.8(11) . .
F2 C23 C22 111.9(12) . .
F3 C23 F2 101.5(11) . .
F3 C23 C22 113.5(12) . .
O1 C24 N1 143.0(19) . .
O1 C24 H24 108.5 . .
N1 C24 H24 108.5 . .
N1 C25 H25A 111.6 . .
N1 C25 H25B 112.4 . .
N1 C25 H25C 104.2 . .
H25A C25 H25B 109.5 . .
H25A C25 H25C 109.5 . .
H25B C25 H25C 109.5 . .
N1 C26 H26A 109.5 . .
N1 C26 H26B 109.5 . .
N1 C26 H26C 109.5 . .
H26A C26 H26B 109.5 . .
H26A C26 H26C 109.5 . .
H26B C26 H26C 109.5 . .
O2 C27 O2 128.1(15) 10_455 .
O2 C27 C28 116.0(7) 10_455 .
O2 C27 C28 116.0(7) . .
F4 C28 F5 113(2) . .
F4 C28 F6 103.6(13) . .
F4 C28 C27 116.5(14) . .
F5 C28 F6 102.3(13) . .
F5 C28 C27 110.5(15) . .
F6 C28 C27 109.3(13) . .

loop_
_geom_bond_atom_site_label_1
_geom_bond_atom_site_label_2
_geom_bond_distance
_geom_bond_site_symmetry_2
Ag1 Ag2 2.7961(6) 11_565
Ag1 Ag2 2.7960(6) 12
Ag1 Ag2 2.7961(6) 10_455
Ag1 Ag2 2.7962(6) 3_565
Ag1 Ag2 2.7961(6) .
Ag1 Ag2 2.7962(6) 2_665
Ag1 Ag3 2.8070(6) 2_665
Ag1 Ag3 2.8071(6) .
Ag1 Ag3 2.8072(6) 11_565
Ag1 Ag3 2.8072(6) 10_455
Ag1 Ag3 2.8072(6) 12
Ag1 Ag3 2.8072(6) 3_565
Ag2 Ag2 2.9089(12) 2_665
Ag2 Ag2 2.9090(11) 3_565
Ag2 Ag3 3.0202(9) 11_565
Ag2 Ag3 2.9139(9) 2_665
Ag2 Ag3 2.9031(9) 3_565
Ag2 Ag4 2.9726(10) 3_565
Ag2 Ag6 3.0098(11) 3_565
Ag2 S3 2.508(3) .
Ag3 Ag3 3.0972(13) 10_455
Ag3 Ag3 2.8743(13) 12
Ag3 Ag4 2.9950(10) .
Ag3 Ag4 3.0002(10) 10_455
Ag3 Ag5 3.0311(12) 2_665
Ag3 Ag6 3.0542(11) 2_665
Ag3 S1 2.578(3) .
Ag4 Ag4 3.2014(15) 10_455
Ag4 S1 2.465(3) .
Ag4 S2 2.463(3) .
Ag4 O2 2.346(8) .
Ag5 Ag6 3.0678(11) 11_565
Ag5 Ag6 3.0676(11) .
Ag5 S2 2.440(3) 11_565
Ag5 S2 2.440(3) .
Ag5 O1 2.507(11) .
Ag5 O1 2.507(11) 11_565
Ag6 Ag7 2.9623(19) .
Ag6 S1 2.555(3) 3_565
Ag6 S2 2.506(3) .
Ag6 O3 2.317(9) .
Ag7 S3 2.495(3) 2_665
Ag7 S3 2.416(3) .
Ag7 S4 2.312(10) .
Ag7 O4 2.264(10) .
S1 C1 1.847(12) .
S2 C8 1.843(11) .
S3 C15 1.817(13) .
S4 S4 1.424(18) 3_565
S4 S4 1.425(18) 2_665
F1 C23 1.258(10) .
F2 C23 1.261(10) .
F3 C23 1.260(10) .
F4 C28 1.317(14) .
F5 C28 1.330(14) .
F6 C28 1.331(14) .
O1 C24 1.082(15) .
O2 C27 1.234(10) .
O3 C22 1.240(16) .
O4 C22 1.169(16) .
N1 C24 1.26(2) .
N1 C25 1.433(9) .
N1 C26 1.429(12) .
C1 H1AA 0.9700 .
C1 H1AB 0.9700 .
C1 H1BC 0.9700 .
C1 H1BD 0.9700 .
C1 C2A 1.59(3) .
C1 C2B 1.43(3) .
C2A C3A 1.390(12) .
C2A C7A 1.391(9) .
C2B C3B 1.359(17) .
C2B C7B 1.355(17) .
C3A H3A 0.9300 .
C3A C4A 1.391(12) .
C3B H3B 0.9300 .
C3B C4B 1.358(18) .
C4A H4A 0.9300 .
C4A C5A 1.393(12) .
C4B H4B 0.9300 .
C4B C5B 1.358(18) .
C5A H5A 0.9300 .
C5A C6A 1.389(12) .
C5B H5B 0.9300 .
C5B C6B 1.353(17) .
C6A H6A 0.9300 .
C6A C7A 1.386(12) .
C6B H6B 0.9300 .
C6B C7B 1.352(17) .
C7A H7A 0.9300 .
C7B H7B 0.9300 .
C8 H8A 0.9700 .
C8 H8B 0.9700 .
C8 C9 1.440(18) .
C9 C10 1.399(9) .
C9 C14 1.402(9) .
C10 H10 0.9300 .
C10 C11 1.402(9) .
C11 H11 0.9300 .
C11 C12 1.399(9) .
C12 H12 0.9300 .
C12 C13 1.397(9) .
C13 H13 0.9300 .
C13 C14 1.404(9) .
C14 H14 0.9300 .
C15 H15A 0.9700 .
C15 H15B 0.9700 .
C15 C16 1.470(16) .
C16 C17 1.371(9) .
C16 C21 1.370(9) .
C17 H17 0.9300 .
C17 C18 1.370(9) .
C18 H18 0.9300 .
C18 C19 1.369(9) .
C19 H19 0.9300 .
C19 C20 1.366(10) .
C20 H20 0.9300 .
C20 C21 1.369(9) .
C21 H21 0.9300 .
C22 C23 1.552(19) .
C24 H24 0.9300 .
C25 H25A 0.9603 .
C25 H25B 0.9597 .
C25 H25C 0.9597 .
C26 H26A 0.9600 .
C26 H26B 0.9600 .
C26 H26C 0.9600 .
C27 C28 1.53(3) .
